data_1100224
loop_
_publ_author_name
'Bach, Thorsten'
'Schlummer, Bj\"orn'
'Harms, Klaus'

_publ_section_title
;
 Intramolecular Iron(II)-catalyzed Nitrogen Transfer Reactions of
 Unsaturated Alkoxycarbonyl Azides: A Facile and Stereoselective
 Route to 4,5-Disubstituted Oxazolidinones
;
_journal_coden_ASTM CEUJED
_journal_issue 12
_journal_name_full 'Chemistry - A European Journal'
_journal_page_first 2581
_journal_page_last 2594
_journal_paper_doi 10.1002/1521-3765(20010618)7:12<2581::aid-chem25810>3.0.co;2-o
_journal_volume 7
_journal_year 2001
_chemical_formula_moiety 'C11 H19 N1 O3'
_chemical_formula_sum 'C11 H19 N O3'
_chemical_name_systematic
;
4-(4-n-Butyltetrahydro-3-furyl)-1,3-oxazolidin-2-one
;
_space_group_IT_number 2
_symmetry_cell_setting triclinic
_symmetry_Int_Tables_number 2
_symmetry_space_group_name_Hall '-P 1'
_symmetry_space_group_name_H-M 'P -1'
_cell_angle_alpha 96.654(10)
_cell_angle_beta 95.454(10)
_cell_angle_gamma 109.173(10)
_cell_formula_units_Z 2
_cell_length_a 5.6138(10)
_cell_length_b 7.0575(10)
_cell_length_c 15.9015(10)
_cell_volume 585.075
_diffrn_ambient_temperature 213
_exptl_crystal_colour colorless.
_exptl_crystal_density_diffrn 1.211
_exptl_crystal_description prism
_refine_ls_R_factor_gt 6.88
_refine_ls_wR_factor_gt 6.88
_cod_original_formula_sum 'C11 H19 N1 O3'
_cod_database_code 1100224

loop_
_symmetry_equiv_pos_site_id
_symmetry_equiv_pos_as_xyz
1 x,y,z
2 -x,-y,-z

loop_
_atom_site_label
_atom_site_type_symbol
_atom_site_fract_x
_atom_site_fract_y
_atom_site_fract_z
O1 O 0.2101(5) 0.8416(4) 0.49000(15)
O2 O 0.4378(5) 0.6721(4) 0.42798(16)
C1 C 0.3354(6) 0.7074(5) 0.4891(3)
N1 N 0.3246(6) 0.6304(5) 0.5609(2)
H1 H 0.389(7) 0.538(6) 0.568(2)
C2 C 0.1861(7) 0.7066(6) 0.6207(2)
H2 H 0.03110 0.59450 0.62750
C3 C 0.1089(7) 0.8559(6) 0.5701(2)
H3 H -0.07690 0.81790 0.55980
H4 H 0.18170 0.99460 0.60160
O3 O 0.7806(6) 0.8714(7) 0.7231(2)
C4 C 0.5994(7) 0.9629(6) 0.7038(3)
H5 H 0.60730 1.00140 0.64660
H6 H 0.62960 1.08480 0.74550
C5 C 0.3387(7) 0.8033(6) 0.7077(2)
H7 H 0.23910 0.87010 0.74060
C6 C 0.4095(10) 0.6571(8) 0.7607(3)
H8? H 0.36200 0.71270 0.81400
H9 H 0.35640 0.54610 0.71120
C7 C 0.707(4) 0.765(4) 0.7899(13)
H10 H 0.74230 0.85640 0.84430
H11 H 0.79200 0.66490 0.79540
C8? C 0.660(4) 0.689(3) 0.7581(10)
H12? H 0.67830 0.57200 0.72290
H13? H 0.74610 0.70020 0.81610
C9 C 0.2670(18) 0.5360(18) 0.8114(8)
H14 H 0.10480 0.45360 0.77620
H15 H 0.22800 0.62530 0.85580
C10? C 0.210(2) 0.4508(19) 0.754(1)
H16? H 0.19810 0.37500 0.69710
H17? H 0.04550 0.46770 0.75870
C11 C 0.367(3) 0.390(2) 0.8568(9)
H18 H 0.38710 0.28600 0.81470
H19 H 0.53220 0.46510 0.89150
C12? C 0.258(3) 0.326(3) 0.8203(10)
H20? H 0.19260 0.18680 0.78930
H21? H 0.44410 0.36270 0.82870
C13 C 0.1891(17) 0.3020(16) 0.9082(7)
H22 H 0.12620 0.41110 0.92810
H23 H 0.04860 0.20430 0.86740
H24? H 0.00340 0.24820 0.90550
H25? H 0.25350 0.43420 0.94530
C14 C 0.1926(17) 0.2207(16) 0.9660(7)
H26 H 0.36450 0.22330 0.98290
H27 H 0.07860 0.08090 0.95120
H28 H 0.13790 0.28870 1.01300
C15? C 0.322(3) 0.136(2) 0.9496(11)
H29? H 0.26760 0.11220 1.00470
H30? H 0.50610 0.19530 0.95640
H31? H 0.26590 0.00860 0.91070

loop_
_atom_type_symbol
_atom_type_radius_bond
C 0.68
H 0.23
N 0.68
O 0.68
